data_2010579
loop_
_publ_author_name
'Bower, John F.'
'Cotton, Simon A.'
'Fawcett, John'
'Russell, David R.'

_publ_section_title Bis(2,2'-bipyridyl-<i>N</i>,<i>N</i>')tris(nitrato-<i>O</i>,<i>O</i>')neodymium
_journal_issue 1
_journal_name_full 'Acta Crystallographica Section C'
_journal_page_first e8
_journal_page_last e9
_journal_paper_doi 10.1107/S0108270199016157
_journal_volume 56
_journal_year 2000
_chemical_formula_iupac '[Nd (N1 O3)3 (C10 H8 N2)2]'
_chemical_formula_moiety 'C20 H16 N7 Nd O9'
_chemical_formula_sum 'C20 H16 N7 Nd O9'
_chemical_formula_weight 642.64
_chemical_name_systematic
;
 ?
;
_space_group_IT_number 60
_symmetry_cell_setting orthorhombic
_symmetry_space_group_name_Hall '-P 2n 2ab'
_symmetry_space_group_name_H-M 'P b c n'
_audit_creation_method SHELXL-97
_cell_angle_alpha 90.00
_cell_angle_beta 90.00
_cell_angle_gamma 90.00
_cell_formula_units_Z 4
_cell_length_a 16.935(3)
_cell_length_b 9.0806(7)
_cell_length_c 14.987(3)
_cell_measurement_reflns_used 47
_cell_measurement_temperature 190(2)
_cell_measurement_theta_max 29.99
_cell_measurement_theta_min 5.38
_cell_volume 2304.7(6)
_computing_cell_refinement 'XSCANS (Fait, 1991)'
_computing_data_collection 'XSCANS (Fait, 1991)'
_computing_data_reduction 'XSCANS (Fait, 1991)'
_computing_molecular_graphics 'SHELXL97 (Sheldrick, 1997)'
_computing_publication_material 'SHELXL97 (Sheldrick, 1997)'
_computing_structure_refinement 'SHELXL97 (Sheldrick, 1997)'
_computing_structure_solution 'SHELXS97 (Sheldrick, 1990)'
_diffrn_ambient_temperature 190(2)
_diffrn_measured_fraction_theta_full .934
_diffrn_measured_fraction_theta_max .934
_diffrn_measurement_device_type 'Siemens P4'
_diffrn_measurement_method \w
_diffrn_radiation_monochromator graphite
_diffrn_radiation_source 'fine-focus sealed tube'
_diffrn_radiation_type MoK\a
_diffrn_radiation_wavelength .71073
_diffrn_reflns_av_R_equivalents .025
_diffrn_reflns_av_sigmaI/netI .0188
_diffrn_reflns_limit_h_max 21
_diffrn_reflns_limit_h_min -1
_diffrn_reflns_limit_k_max 11
_diffrn_reflns_limit_k_min -1
_diffrn_reflns_limit_l_max 19
_diffrn_reflns_limit_l_min -1
_diffrn_reflns_number 3149
_diffrn_reflns_theta_full 27.01
_diffrn_reflns_theta_max 27.01
_diffrn_reflns_theta_min 2.55
_diffrn_standards_decay_% <1
_diffrn_standards_interval_count 100
_diffrn_standards_number 3
_exptl_absorpt_coefficient_mu 2.32
_exptl_absorpt_correction_T_max .667
_exptl_absorpt_correction_T_min .506
_exptl_absorpt_correction_type '\y scan'
_exptl_absorpt_process_details '(North et al., 1968)'
_exptl_crystal_colour violet
_exptl_crystal_density_diffrn 1.852
_exptl_crystal_density_method 'not measured'
_exptl_crystal_description block
_exptl_crystal_F_000 1268
_exptl_crystal_size_max .34
_exptl_crystal_size_mid .28
_exptl_crystal_size_min .19
_refine_diff_density_max 1.66
_refine_diff_density_min -2.21
_refine_ls_extinction_method none
_refine_ls_goodness_of_fit_ref 2.230
_refine_ls_hydrogen_treatment constr
_refine_ls_matrix_type full
_refine_ls_number_parameters 169
_refine_ls_number_reflns 2499
_refine_ls_number_restraints 0
_refine_ls_restrained_S_all 2.230
_refine_ls_R_factor_all .068
_refine_ls_R_factor_gt .047
_refine_ls_shift/su_max .010
_refine_ls_shift/su_mean .001
_refine_ls_structure_factor_coef Fsqd
_refine_ls_weighting_details 'calc w = 1/[\s^2^(Fo^2^)+(0.0268P)^2^+3.6161P] where P = (Fo^2^+2Fc^2^)/3'
_refine_ls_weighting_scheme calc
_refine_ls_wR_factor_ref .129
_reflns_number_gt 1867
_reflns_number_total 2499
_reflns_threshold_expression I>2\s(I)
_cod_data_source_file qb0157.cif
_cod_data_source_block I
_cod_depositor_comments
;
The following automatic conversions were performed:
'_symmetry_cell_setting' value 'Orthorhombic' changed to 'orthorhombic'
according to '/home/saulius/struct/CIF-dictionaries/cif_core.dic'
dictionary named 'cif_core.dic' version 2.4.1 from 2010-06-29.

Automatic conversion script
Id: cif_fix_enum 1527 2010-12-29 10:47:43Z saulius 

The following automatic conversions were performed:

'_symmetry_cell_setting' value 'Orthorhombic' changed to
'orthorhombic' according to
/home/saulius/struct/CIF-dictionaries/cif_core.dic dictionary named
'cif_core.dic' version 2.4.1 from 2010-06-29.

Automatic conversion script
Id: cif_fix_values 1715 2011-07-08 13:25:40Z adriana 
;
_cod_original_cell_volume 2304.8(6)
_cod_database_code 2010579
_cod_database_fobs_code 2010579

loop_
_symmetry_equiv_pos_as_xyz
'x, y, z'
'-x+1/2, -y+1/2, z+1/2'
'-x, y, -z+1/2'
'x+1/2, -y+1/2, -z'
'-x, -y, -z'
'x-1/2, y-1/2, -z-1/2'
'x, -y, z-1/2'
'-x-1/2, y-1/2, z'

loop_
_atom_site_label
_atom_site_fract_x
_atom_site_fract_y
_atom_site_fract_z
_atom_site_U_iso_or_equiv
_atom_site_adp_type
_atom_site_calc_flag
_atom_site_refinement_flags
_atom_site_occupancy
_atom_site_disorder_assembly
_atom_site_disorder_group
_atom_site_type_symbol
Nd1 .0000 .09597(5) .7500 .01788(16) Uani d S 1 . . Nd
N1 .0861(3) .1858(7) .9146(4) .0342(14) Uani d . 1 . . N
O1 .0187(3) .1242(6) .9199(4) .0350(12) Uani d . 1 . . O
O2 .1171(2) .1955(6) .8385(3) .0332(11) Uani d . 1 . . O
O3 .1188(4) .2358(9) .9817(4) .071(2) Uani d . 1 . . O
N2 .0000 .4203(10) .7500 .078(5) Uani d S 1 . . N
O4 -.0372(3) .3470(6) .8087(5) .0464(14) Uani d . 1 . . O
O5 .0000 .5529(10) .7500 .133(7) Uani d S 1 . . O
N3 -.0720(3) -.1317(6) .6847(4) .0288(13) Uani d . 1 . . N
N4 -.1309(3) .0139(6) .8264(4) .0268(12) Uani d . 1 . . N
C1 -.0379(4) -.2108(8) .6210(5) .0341(15) Uani d . 1 . . C
H1A .0150 -.1879 .6048 .041 Uiso calc R 1 . . H
C2 -.0755(5) -.3254(8) .5766(5) .0401(18) Uani d . 1 . . C
H2A -.0494 -.3789 .5308 .048 Uiso calc R 1 . . H
C3 -.1519(5) -.3593(10) .6011(6) .047(2) Uani d . 1 . . C
H3A -.1792 -.4382 .5731 .057 Uiso calc R 1 . . H
C4 -.1882(4) -.2774(9) .6666(6) .0403(18) Uani d . 1 . . C
H4A -.2411 -.2983 .6835 .048 Uiso calc R 1 . . H
C5 -.1475(4) -.1650(7) .7075(5) .0262(13) Uani d . 1 . . C
C6 -.1811(4) -.0732(7) .7820(5) .0260(14) Uani d . 1 . . C
C7 -.2621(4) -.0768(8) .8016(6) .0372(18) Uani d . 1 . . C
H7A -.2970 -.1367 .7677 .045 Uiso calc R 1 . . H
C8 -.2902(4) .0085(9) .8709(6) .0407(18) Uani d . 1 . . C
H8A -.3448 .0085 .8855 .049 Uiso calc R 1 . . H
C9 -.2383(4) .0928(8) .9183(6) .0386(18) Uani d . 1 . . C
H9A -.2564 .1511 .9668 .046 Uiso calc R 1 . . H
C10 -.1593(4) .0929(8) .8953(6) .0353(17) Uani d . 1 . . C
H10A -.1237 .1509 .9293 .042 Uiso calc R 1 . . H

loop_
_atom_site_aniso_label
_atom_site_aniso_U_11
_atom_site_aniso_U_22
_atom_site_aniso_U_33
_atom_site_aniso_U_12
_atom_site_aniso_U_13
_atom_site_aniso_U_23
Nd1 .0110(2) .0170(2) .0257(3) .000 .00157(18) .000
N1 .022(3) .034(3) .046(4) -.009(2) .000(3) -.003(3)
O1 .021(2) .036(3) .048(3) -.0103(19) .005(2) -.008(2)
O2 .017(2) .040(3) .042(3) -.008(2) -.001(2) .002(2)
O3 .048(4) .104(6) .060(4) -.036(4) -.009(3) -.025(4)
N2 .125(12) .006(4) .102(11) .000 -.073(10) .000
O4 .042(3) .030(3) .067(4) .015(3) -.005(3) -.015(3)
O5 .236(19) .007(4) .154(14) .000 -.081(13) .000
N3 .019(2) .018(3) .049(3) -.001(2) -.001(2) -.002(3)
N4 .013(2) .025(3) .042(3) -.004(2) .005(2) .001(3)
C1 .028(3) .029(3) .046(4) .002(3) -.003(3) -.003(3)
C2 .048(4) .033(4) .039(4) -.002(3) .006(4) -.008(3)
C3 .049(5) .038(4) .055(5) -.015(4) -.011(4) -.014(4)
C4 .031(3) .040(4) .050(5) -.013(3) -.002(3) -.004(4)
C5 .024(3) .022(3) .032(4) -.001(3) -.005(3) .002(3)
C6 .020(3) .027(3) .031(3) -.004(3) .004(3) .007(3)
C7 .019(3) .036(4) .056(5) -.009(3) .006(3) -.001(4)
C8 .019(3) .045(4) .058(5) -.001(3) .012(3) .010(4)
C9 .028(4) .037(4) .050(4) .002(3) .015(3) .000(4)
C10 .022(3) .033(4) .052(5) -.003(3) .011(3) -.004(3)

loop_
_atom_type_symbol
_atom_type_description
_atom_type_scat_dispersion_real
_atom_type_scat_dispersion_imag
_atom_type_scat_source
C C .0033 .0016 'International Tables Vol C Tables 4.2.6.8 and 6.1.1.4'
H H .0000 .0000 'International Tables Vol C Tables 4.2.6.8 and 6.1.1.4'
N N .0061 .0033 'International Tables Vol C Tables 4.2.6.8 and 6.1.1.4'
O O .0106 .0060 'International Tables Vol C Tables 4.2.6.8 and 6.1.1.4'
Nd Nd -.1943 3.0179 'International Tables Vol C Tables 4.2.6.8 and 6.1.1.4'

loop_
_geom_angle_atom_site_label_1
_geom_angle_atom_site_label_2
_geom_angle_atom_site_label_3
_geom_angle_site_symmetry_1
_geom_angle_site_symmetry_3
_geom_angle
O4 Nd1 O4 . 3_556 50.8(3)
O4 Nd1 O2 . . 72.12(18)
O4 Nd1 O2 3_556 . 70.57(18)
O4 Nd1 O2 . 3_556 70.57(18)
O4 Nd1 O2 3_556 3_556 72.12(17)
O2 Nd1 O2 . 3_556 138.5(2)
O4 Nd1 O1 . . 66.20(19)
O4 Nd1 O1 3_556 . 102.93(19)
O2 Nd1 O1 . . 49.90(15)
O2 Nd1 O1 3_556 . 125.01(15)
O4 Nd1 O1 . 3_556 102.93(19)
O4 Nd1 O1 3_556 3_556 66.20(19)
O2 Nd1 O1 . 3_556 125.01(15)
O2 Nd1 O1 3_556 3_556 49.90(15)
O1 Nd1 O1 . 3_556 168.6(2)
O4 Nd1 N3 . . 137.29(17)
O4 Nd1 N3 3_556 . 134.9(2)
O2 Nd1 N3 . . 147.60(17)
O2 Nd1 N3 3_556 . 73.77(17)
O1 Nd1 N3 . . 120.67(18)
O1 Nd1 N3 3_556 . 69.43(18)
O4 Nd1 N3 . 3_556 134.9(2)
O4 Nd1 N3 3_556 3_556 137.29(17)
O2 Nd1 N3 . 3_556 73.77(17)
O2 Nd1 N3 3_556 3_556 147.60(17)
O1 Nd1 N3 . 3_556 69.43(18)
O1 Nd1 N3 3_556 3_556 120.67(18)
N3 Nd1 N3 . 3_556 74.2(2)
O4 Nd1 N4 . . 83.84(19)
O4 Nd1 N4 3_556 . 128.66(19)
O2 Nd1 N4 . . 122.32(17)
O2 Nd1 N4 3_556 . 70.62(17)
O1 Nd1 N4 . . 72.48(16)
O1 Nd1 N4 3_556 . 110.98(16)
N3 Nd1 N4 . . 62.44(18)
N3 Nd1 N4 3_556 . 90.33(18)
O4 Nd1 N4 . 3_556 128.66(19)
O4 Nd1 N4 3_556 3_556 83.84(19)
O2 Nd1 N4 . 3_556 70.62(17)
O2 Nd1 N4 3_556 3_556 122.32(17)
O1 Nd1 N4 . 3_556 110.98(16)
O1 Nd1 N4 3_556 3_556 72.48(16)
N3 Nd1 N4 . 3_556 90.33(17)
N3 Nd1 N4 3_556 3_556 62.44(18)
N4 Nd1 N4 . 3_556 146.7(3)
O4 Nd1 N2 . . 25.40(16)
O4 Nd1 N2 3_556 . 25.40(16)
O2 Nd1 N2 . . 69.26(12)
O2 Nd1 N2 3_556 . 69.26(12)
O1 Nd1 N2 . . 84.29(12)
O1 Nd1 N2 3_556 . 84.29(12)
N3 Nd1 N2 . . 142.91(12)
N3 Nd1 N2 3_556 . 142.91(13)
N4 Nd1 N2 . . 106.64(13)
N4 Nd1 N2 3_556 . 106.64(13)
O4 Nd1 N1 . . 65.54(18)
O4 Nd1 N1 3_556 . 85.37(19)
O2 Nd1 N1 . . 24.81(15)
O2 Nd1 N1 3_556 . 135.54(16)
O1 Nd1 N1 . . 25.16(15)
O1 Nd1 N1 3_556 . 148.27(16)
N3 Nd1 N1 . . 139.57(18)
N3 Nd1 N1 3_556 . 71.08(18)
N4 Nd1 N1 . . 97.51(17)
N4 Nd1 N1 3_556 . 91.50(17)
N2 Nd1 N1 . . 74.10(12)
O3 N1 O2 . . 121.6(6)
O3 N1 O1 . . 120.9(7)
O2 N1 O1 . . 117.5(6)
O3 N1 Nd1 . . 174.1(6)
O2 N1 Nd1 . . 58.2(3)
O1 N1 Nd1 . . 59.5(4)
N1 O1 Nd1 . . 95.3(4)
N1 O2 Nd1 . . 97.0(3)
O5 N2 O4 . . 121.6(4)
O5 N2 O4 . 3_556 121.6(4)
O4 N2 O4 . 3_556 116.8(8)
O5 N2 Nd1 . . 180.000(3)
O4 N2 Nd1 . . 58.4(4)
O4 N2 Nd1 3_556 . 58.4(4)
N2 O4 Nd1 . . 96.2(5)
C1 N3 C5 . . 118.1(6)
C1 N3 Nd1 . . 119.9(4)
C5 N3 Nd1 . . 121.7(4)
C6 N4 C10 . . 118.0(5)
C6 N4 Nd1 . . 119.4(4)
C10 N4 Nd1 . . 119.3(4)
N3 C1 C2 . . 123.4(7)
C3 C2 C1 . . 118.0(7)
C2 C3 C4 . . 119.2(7)
C5 C4 C3 . . 119.6(7)
N3 C5 C4 . . 121.7(7)
N3 C5 C6 . . 114.8(6)
C4 C5 C6 . . 123.5(6)
N4 C6 C7 . . 122.1(7)
N4 C6 C5 . . 117.1(5)
C7 C6 C5 . . 120.8(6)
C8 C7 C6 . . 118.8(7)
C9 C8 C7 . . 119.0(6)
C8 C9 C10 . . 119.6(7)
N4 C10 C9 . . 122.5(7)

loop_
_geom_bond_atom_site_label_1
_geom_bond_atom_site_label_2
_geom_bond_site_symmetry_2
_geom_bond_distance
_geom_bond_publ_flag
Nd1 O4 . 2.524(5) ?
Nd1 O4 3_556 2.524(5) ?
Nd1 O2 . 2.551(5) ?
Nd1 O2 3_556 2.551(5) ?
Nd1 O1 . 2.578(6) ?
Nd1 O1 3_556 2.578(6) ?
Nd1 N3 . 2.592(6) ?
Nd1 N3 3_556 2.592(5) ?
Nd1 N4 . 2.604(5) ?
Nd1 N4 3_556 2.604(5) ?
Nd1 N2 . 2.945(9) ?
Nd1 N1 . 2.979(6) ?
N1 O3 . 1.235(8) ?
N1 O2 . 1.259(8) ?
N1 O1 . 1.272(7) ?
N2 O5 . 1.203(12) ?
N2 O4 . 1.271(8) ?
N2 O4 3_556 1.271(8) ?
N3 C1 . 1.327(9) ?
N3 C5 . 1.358(8) ?
N4 C6 . 1.339(9) ?
N4 C10 . 1.346(9) ?
C1 C2 . 1.389(10) ?
C2 C3 . 1.380(11) ?
C3 C4 . 1.377(12) ?
C4 C5 . 1.376(10) ?
C5 C6 . 1.504(10) ?
C6 C7 . 1.403(9) ?
C7 C8 . 1.380(11) ?
C8 C9 . 1.365(11) ?
C9 C10 . 1.382(9) ?
